data_1574458
loop_
_publ_author_name
'Metherall, Jessica P.'
'Corner, Philip A.'
'McCabe, James F.'
'Probert, Michael R.'
'Hall, Michael J.'

_publ_section_title
;
 High-throughput encapsulated nanodroplet screening for accelerated
 co-crystal discovery
;
_journal_issue 22
_journal_name_full 'Chemical Science'
_journal_page_first 9843
_journal_page_last 9853
_journal_paper_doi 10.1039/D4SC07556K
_journal_volume 16
_journal_year 2025
_chemical_formula_moiety 'C7 H6 O4, C10 H8 N2'
_chemical_formula_sum 'C17 H14 N2 O4'
_chemical_formula_weight 310.30
_chemical_name_systematic '4,4'-bipyridine_2,4-dihydroxybenzoic acid'
_space_group_crystal_system monoclinic
_space_group_IT_number 14
_space_group_name_Hall '-P 2ybc'
_space_group_name_H-M_alt 'P 1 21/c 1'
_atom_sites_solution_hydrogens mixed
_atom_sites_solution_primary dual
_audit_block_doi 10.5517/ccdc.csd.cc2kmb7s
_audit_creation_date 2025-03-31
_audit_creation_method
;
Olex2 1.5
(compiled 2025.03.04 svn.red2d20d0 for OlexSys, GUI svn.r7188)
;
_audit_update_record
;
2025-04-01 deposited with the CCDC.	2025-04-22 downloaded from the CCDC.
;
_cell_angle_alpha 90
_cell_angle_beta 97.076(6)
_cell_angle_gamma 90
_cell_formula_units_Z 4
_cell_length_a 6.5495(4)
_cell_length_b 10.7984(7)
_cell_length_c 20.6573(13)
_cell_measurement_reflns_used 2761
_cell_measurement_temperature 150
_cell_measurement_theta_max 69.3260
_cell_measurement_theta_min 4.3110
_cell_volume 1449.84(16)
_computing_cell_refinement 'CrysAlisPro 1.171.42.63a (Rigaku OD, 2022)'
_computing_data_collection 'CrysAlisPro 1.171.42.63a (Rigaku OD, 2022)'
_computing_data_reduction 'CrysAlisPro 1.171.42.63a (Rigaku OD, 2022)'
_computing_molecular_graphics 'Olex2 1.5 (Dolomanov et al., 2009)'
_computing_publication_material 'Olex2 1.5 (Dolomanov et al., 2009)'
_computing_structure_refinement 'SHELXL 2018/3 (Sheldrick, 2015)'
_computing_structure_solution 'SHELXT 2018/2 (Sheldrick, 2018)'
_diffrn_ambient_temperature 150.00
_diffrn_detector 'Hybrid Pixel Array Detector'
_diffrn_detector_area_resol_mean 10.0000
_diffrn_detector_type 'HyPix-Arc 100'
_diffrn_measured_fraction_theta_full 0.995
_diffrn_measured_fraction_theta_max 0.966
_diffrn_measurement_details
;
List of Runs (angles in degrees, time in seconds):

  # Type    Start    End  Width  t~exp~   \w     \q     \k     \f   Frames
#--------------------------------------------------------------------------
  1  \w      4.00  30.00   0.50    5.32    --   28.47  68.00 169.00   52
  2  \w     15.00  43.00   0.50    5.32    --   28.47 -68.00  36.00   56
  3  \w    -57.00 -23.00   0.50    5.32    --  -30.47  68.00 169.00   68
  4  \w    -18.00  25.00   0.50    5.32    --  -30.47  68.00 169.00   86
  5  \w    -11.00  51.00   0.50   21.28    --   68.09 -68.00  36.00  124
  6  \w     11.00  52.00   0.50   21.28    --   73.34 -68.00  36.00   82
  7  \w    -60.00  -8.00   0.50   21.28    --  -74.54  68.00 169.00  104
  8  \w   -129.00-103.00   0.50   21.28    --  -74.54 -68.00  36.00   52
  9  \w    -51.00 -26.00   0.50   21.28    --  -99.50  68.00 169.00   50
 10  \w   -159.00-109.00   0.50   21.28    --  -99.50 -68.00  36.00  100
 11  \w    130.00 155.00   0.50   21.28    --  110.67  68.00 169.00   50
 12  \w    130.00 155.00   0.50   21.28    --  115.27  68.00 169.00   50
 13  \w     24.00  56.00   0.50   21.28    --  115.27 -68.00  36.00   64
 14  \w    -66.00 -30.00   0.50    5.32    --   28.47 -19.00  60.00   72
 15  \w    -28.00   2.00   0.50    5.32    --   28.47 -57.00 -60.00   60
 16  \w     12.00  42.00   0.50    5.32    --   28.47 -57.00 -60.00   60
 17  \w     25.00  53.00   0.50    5.32    --  -30.47  19.00-150.00   56
 18  \w    -24.00   7.00   0.50    5.32    --  -30.47 -57.00-180.00   62
 19  \w     21.00  46.00   0.50    5.32    --  -30.47  19.00  60.00   50
 20  \w     19.00  44.00   0.50    5.32    --  -30.47  19.00-120.00   50
 21  \w    -25.00   0.00   0.50   21.28    --   68.09 -30.00 -30.00   50
 22  \w    -31.00   5.00   0.50   21.28    --   68.09 -30.00-120.00   72
 23  \w    -25.00   5.00   0.50   21.28    --   73.34 -30.00 -90.00   60
 24  \w    -25.00   4.00   0.50   21.28    --   73.34 -30.00 -60.00   58
 25  \w    -25.00   1.00   0.50   21.28    --   73.34 -30.00-150.00   52
 26  \w    -23.00   2.00   0.50   21.28    --   73.34 -30.00  90.00   50
 27  \w    -25.00   0.00   0.50   21.28    --   73.34 -30.00  60.00   50
 28  \w    115.00 158.00   0.50   21.28    --   73.34  61.00 150.00   86
 29  \w    -24.00   6.00   0.50   21.28    --  -74.54  45.00  30.00   60
 30  \w    -19.00   9.00   0.50   21.28    --  -74.54  45.00 150.00   56
 31  \w    -27.00  -2.00   0.50   21.28    --  -74.54  45.00 -60.00   50
 32  \w   -155.00 -93.00   0.50   21.28    --  -99.50 -64.00 -60.00  124
 33  \w   -154.00-108.00   0.50   21.28    --  -99.50-104.00 -30.00   92
 34  \w    -42.00 -16.00   0.50   21.28    --  -99.50  64.00 -90.00   52
 35  \w    -55.00 -23.00   0.50   21.28    --  -99.50  64.00 -30.00   64
 36  \w    -65.00 -14.00   0.50   21.28    --  -99.50  77.00-150.00  102
 37  \w    124.00 177.00   0.50   21.28    --  110.67 104.00 150.00  106
 38  \w     43.00  68.00   0.50   21.28    --  110.67 -77.00  90.00   50
 39  \w    125.00 175.00   0.50   21.28    --  110.67 104.00 -30.00  100
 40  \w    118.00 174.00   0.50   21.28    --  110.67  64.00 -90.00  112
 41  \w     18.00  43.00   0.50   21.28    --  110.67 -68.00  36.00   50
 42  \w     22.00  48.00   0.50   21.28    --  110.67 -64.00   0.00   52
 43  \w    126.00 177.00   0.50   21.28    --  110.67 104.00 120.00  102
 44  \w    131.00 160.00   0.50   21.28    --  115.27 139.00 -90.00   58
 45  \w     24.00  53.00   0.50   21.28    --  115.27 -64.00 -30.00   58
 46  \w    133.00 162.00   0.50   21.28    --  115.27  77.00  90.00   58
 47  \w     30.00  55.00   0.50   21.28    --  115.27 -64.00  60.00   50
 48  \w    147.00 173.00   0.50   21.28    --  115.27  64.00  60.00   52
 49  \w    128.00 155.00   0.50   21.28    --  115.27 104.00  30.00   54
 50  \w     20.00  69.00   0.50   21.28    --  115.27 -92.00-150.00   98
 51  \w    116.00 142.00   0.50   21.28    --  115.27  64.00  60.00   52
 52  \w    125.00 173.00   0.50   21.28    --  115.27 104.00-120.00   96
;
_diffrn_measurement_device 'four-circle diffractometer'
_diffrn_measurement_device_type 'XtaLAB Synergy, Dualflex, HyPix-Arc 100'
_diffrn_measurement_method '\w scans'
_diffrn_orient_matrix_type 'CrysAlisPro convention (1999,Acta A55,543-557)'
_diffrn_orient_matrix_UB_11 -0.1962267000
_diffrn_orient_matrix_UB_12 0.0249556000
_diffrn_orient_matrix_UB_13 0.0320837000
_diffrn_orient_matrix_UB_21 0.0549702000
_diffrn_orient_matrix_UB_22 -0.1078992000
_diffrn_orient_matrix_UB_23 0.0477815000
_diffrn_orient_matrix_UB_31 0.1208174000
_diffrn_orient_matrix_UB_32 0.0898089000
_diffrn_orient_matrix_UB_33 0.0484355000
_diffrn_radiation_monochromator mirror
_diffrn_radiation_probe x-ray
_diffrn_radiation_type 'Cu K\a'
_diffrn_radiation_wavelength 1.54184
_diffrn_reflns_av_R_equivalents 0.0250
_diffrn_reflns_av_unetI/netI 0.0308
_diffrn_reflns_Laue_measured_fraction_full 0.995
_diffrn_reflns_Laue_measured_fraction_max 0.966
_diffrn_reflns_limit_h_max 7
_diffrn_reflns_limit_h_min -7
_diffrn_reflns_limit_k_max 12
_diffrn_reflns_limit_k_min -12
_diffrn_reflns_limit_l_max 25
_diffrn_reflns_limit_l_min -22
_diffrn_reflns_number 7423
_diffrn_reflns_point_group_measured_fraction_full 0.995
_diffrn_reflns_point_group_measured_fraction_max 0.966
_diffrn_reflns_theta_full 67.684
_diffrn_reflns_theta_max 70.955
_diffrn_reflns_theta_min 4.313
_diffrn_source 'micro-focus sealed X-ray tube'
_diffrn_source_target Cu
_diffrn_source_type 'PhotonJet (Cu) X-ray Source'
_exptl_absorpt_coefficient_mu 0.855
_exptl_absorpt_correction_T_max 1.00000
_exptl_absorpt_correction_T_min 0.85976
_exptl_absorpt_correction_type multi-scan
_exptl_absorpt_process_details
;
CrysAlisPro 1.171.42.63a (Rigaku Oxford Diffraction, 2022)
Empirical absorption correction using spherical harmonics,
implemented in SCALE3 ABSPACK scaling algorithm.
;
_exptl_crystal_colour 'clear light colourless'
_exptl_crystal_colour_lustre clear
_exptl_crystal_colour_modifier light
_exptl_crystal_colour_primary colourless
_exptl_crystal_density_diffrn 1.422
_exptl_crystal_description needle
_exptl_crystal_F_000 648
_exptl_crystal_preparation
;
Crystallised from a saturated solution of 4,4'-bipyridine
and 2,4-dihydroxybenzoic acid (1:1) in MeOH.
;
_exptl_crystal_recrystallization_method
;
High-throughput screening via the ENaCt co-
crystallisation protocol using SPT Labtech mosquito.
;
_exptl_crystal_size_max 0.062
_exptl_crystal_size_mid 0.035
_exptl_crystal_size_min 0.015
_refine_diff_density_max 0.220
_refine_diff_density_min -0.171
_refine_diff_density_rms 0.042
_refine_ls_extinction_method none
_refine_ls_goodness_of_fit_ref 1.178
_refine_ls_hydrogen_treatment mixed
_refine_ls_matrix_type full
_refine_ls_number_parameters 318
_refine_ls_number_reflns 2703
_refine_ls_number_restraints 273
_refine_ls_restrained_S_all 1.125
_refine_ls_R_factor_all 0.0560
_refine_ls_R_factor_gt 0.0481
_refine_ls_shift/su_max 0.000
_refine_ls_shift/su_mean 0.000
_refine_ls_structure_factor_coef Fsqd
_refine_ls_weighting_details 'w=1/[\s^2^(Fo^2^)+(0.0478P)^2^+0.6143P] where P=(Fo^2^+2Fc^2^)/3'
_refine_ls_weighting_scheme calc
_refine_ls_wR_factor_gt 0.1164
_refine_ls_wR_factor_ref 0.1204
_reflns_Friedel_coverage 0.000
_reflns_number_gt 2428
_reflns_number_total 2703
_reflns_threshold_expression 'I > 2\s(I)'
_cod_data_source_file d4sc07556k2.cif
_cod_data_source_block 44-bipyridine_24-dihydroxybenzoicacid
_cod_depositor_comments 'Adding full bibliography for 1574434--1574463.cif.'
_cod_database_code 1574458
_shelx_shelxl_version_number 2018/3
_shelx_space_group_comment
;
The symmetry employed for this shelxl refinement is uniquely defined
by the following loop, which should always be used as a source of
symmetry information in preference to the above space-group names.
They are only intended as comments.
;
_shelx_estimated_absorpt_t_max 0.987
_shelx_estimated_absorpt_t_min 0.949
_olex2_refinement_description
;
1. Fixed Uiso
 At 1.2 times of:
  All C(H) groups, All O(H) groups
2. Restrained distances
 O4C-H4C = O1C-H1C = O2C-H2C
 0.84 with sigma of 0.02
 H2B-N2A
 2.1 with sigma of 0.02
 O4C-C7C \\sim O3B-C7B
 with sigma of 0.02
 O2C-C4C \\sim O2B-C4B
 with sigma of 0.02
 O4C-O3C \\sim O3B-O4B
 with sigma of 0.04
 O2C-C3C \\sim O2B-C3B
 with sigma of 0.04
 O4C-C1C \\sim O3B-C1B
 with sigma of 0.04
 O1C-C2C \\sim O1B-C2B
 with sigma of 0.02
 O2C-C5C \\sim O2B-C5B
 with sigma of 0.04
 O1C-C3C \\sim O1B-C3B
 with sigma of 0.04
 O1C-C1C \\sim O1B-C1B
 with sigma of 0.04
 O3C-C7C \\sim O4B-C7B
 with sigma of 0.02
 C2C-C3C \\sim C2B-C3B
 with sigma of 0.02
 C2C-C1C \\sim C2B-C1B
 with sigma of 0.02
 C6C-C1C \\sim C6B-C1B
 with sigma of 0.02
 C6C-C5C \\sim C6B-C5B
 with sigma of 0.02
 C7C-C1C \\sim C7B-C1B
 with sigma of 0.02
 C3C-C4C \\sim C3B-C4B
 with sigma of 0.02
 C5C-C4C \\sim C5B-C4B
 with sigma of 0.02
 O3C-C1C \\sim O4B-C1B
 with sigma of 0.04
 C2C-C6C \\sim C2B-C6B
 with sigma of 0.04
 C2C-C7C \\sim C2B-C7B
 with sigma of 0.04
 C2C-C4C \\sim C2B-C4B
 with sigma of 0.04
 C6C-C7C \\sim C6B-C7B
 with sigma of 0.04
 C6C-C4C \\sim C6B-C4B
 with sigma of 0.04
 C3C-C1C \\sim C3B-C1B
 with sigma of 0.04
 C3C-C5C \\sim C3B-C5B
 with sigma of 0.04
 C1C-C5C \\sim C1B-C5B
 with sigma of 0.04
3. Rigid body (RIGU) restrains
 All non-hydrogen atoms
 with sigma for 1-2 distances of 0.004 and sigma for 1-3 distances of 0.004
4. Others
 Fixed Sof: O1B(0.09916) H1B(0.09916) O1C(0.90084) H1C(0.90084) O2B(0.09916)
 H2B(0.09916) O2C(0.90084) H2C(0.90084) O3B(0.09916) H3B(0.09916) O3C(0.90084)
 O4B(0.09916) O4C(0.90084) H4C(0.90084) C1B(0.09916) C1C(0.90084) C2B(0.09916)
 C2C(0.90084) C3B(0.09916) H3BA(0.09916) C3C(0.90084) H3C(0.90084) C4B(0.09916)
 C4C(0.90084) C5B(0.09916) H5B(0.09916) C5C(0.90084) H5C(0.90084) C6B(0.09916)
 H6B(0.09916) C6C(0.90084) H6C(0.90084) C7B(0.09916) C7C(0.90084)
5.a Aromatic/amide H refined with riding coordinates:
 C2A(H2A), C3A(H3A), C3B(H3BA), C3C(H3C), C4A(H4A), C5A(H5A), C5B(H5B),
 C5C(H5C), C6B(H6B), C6C(H6C), C7A(H7A), C8A(H8A), C9A(H9A), C10A(H10A)
5.b Tetrahedral OH refined with riding coordinates:
 O3B(H3B)
5.c Idealised tetrahedral OH refined as rotating group:
 O1B(H1B), O2B(H2B)
;
_olex2_exptl_crystal_mounting_method
;
Crystal mounted using inert oil from the encapsulation 
crystallisation technique onto a MiTeGen Kapton 
micromount.
;
_olex2_submission_original_sample_id '4,4'-bipyridine_2,4-dihydroxybenzoic acid'
_olex2_submission_special_instructions 'No special instructions were received'
_oxdiff_exptl_absorpt_empirical_details
;
Empirical correction (ABSPACK) includes:
- Absorption correction using spherical harmonics
- Frame scaling
;
_oxdiff_exptl_absorpt_empirical_full_max 1.456
_oxdiff_exptl_absorpt_empirical_full_min 0.753

loop_
_space_group_symop_operation_xyz
'x, y, z'
'-x, y+1/2, -z+1/2'
'-x, -y, -z'
'x, -y-1/2, z-1/2'

loop_
_atom_site_label
_atom_site_type_symbol
_atom_site_fract_x
_atom_site_fract_y
_atom_site_fract_z
_atom_site_U_iso_or_equiv
_atom_site_adp_type
_atom_site_occupancy
_atom_site_site_symmetry_order
_atom_site_calc_flag
_atom_site_refinement_flags_posn
_atom_site_refinement_flags_adp
_atom_site_refinement_flags_occupancy
_atom_site_disorder_assembly
_atom_site_disorder_group
O1B O -0.121(4) 0.8566(19) 0.8651(14) 0.070(7) Uani 0.0992 1 d D . P A 2
H1B H -0.234790 0.874571 0.877634 0.084 Uiso 0.0992 1 calc R U P A 2
O1C O -0.1609(3) 0.85094(16) 0.83182(10) 0.0355(5) Uani 0.9008 1 d D . P B 1
H1C H -0.065(3) 0.846(2) 0.8068(11) 0.043 Uiso 0.9008 1 d D U P C 1
O2B O 0.170(4) 0.501(2) 0.7704(14) 0.053(6) Uani 0.0992 1 d D . P A 2
H2B H 0.217487 0.551026 0.744833 0.064 Uiso 0.0992 1 calc DR U P A 2
O2C O -0.5794(3) 0.56519(18) 0.92947(9) 0.0385(4) Uani 0.9008 1 d D . P B 1
H2C H -0.616(5) 0.634(2) 0.9453(15) 0.046 Uiso 0.9008 1 d D U P D 1
O3B O -0.563(4) 0.645(2) 0.9219(12) 0.084(7) Uani 0.0992 1 d D . P A 2
H3B H -0.648725 0.684614 0.940992 0.100 Uiso 0.0992 1 calc R U P A 2
O3C O 0.1366(2) 0.76167(14) 0.77402(8) 0.0372(4) Uani 0.9008 1 d D . P B 1
O4B O -0.422(3) 0.8296(16) 0.9222(9) 0.066(5) Uani 0.0992 1 d D . P A 2
O4C O 0.1832(3) 0.55580(19) 0.77267(12) 0.0323(5) Uani 0.9008 1 d D . P B 1
H4C H 0.293(3) 0.574(2) 0.7536(11) 0.039 Uiso 0.9008 1 d D U P E 1
N1A N 1.2090(3) 0.75827(17) 0.49099(8) 0.0364(4) Uani 1 1 d . . . . .
N2A N 0.4901(2) 0.60611(15) 0.70805(7) 0.0302(4) Uani 1 1 d D . . . .
C1A C 0.9321(3) 0.69623(18) 0.57898(9) 0.0282(4) Uani 1 1 d . . . . .
C1B C -0.269(3) 0.6604(17) 0.8706(10) 0.041(4) Uani 0.0992 1 d D . P A 2
C1C C -0.0901(3) 0.63257(19) 0.82459(10) 0.0264(4) Uani 0.9008 1 d D . P B 1
C2A C 1.1049(3) 0.6231(2) 0.57307(10) 0.0347(4) Uani 1 1 d . . . . .
H2A H 1.130966 0.550463 0.598708 0.042 Uiso 1 1 calc R U . . .
C2B C -0.123(4) 0.7363(19) 0.8462(14) 0.043(6) Uani 0.0992 1 d D . P A 2
C2C C -0.2054(4) 0.7319(2) 0.84511(14) 0.0275(6) Uani 0.9008 1 d D . P B 1
C3A C 1.2373(3) 0.6585(2) 0.52916(10) 0.0379(5) Uani 1 1 d . . . . .
H3A H 1.355421 0.608807 0.526001 0.046 Uiso 1 1 calc R U . . .
C3B C 0.025(3) 0.6864(17) 0.8120(11) 0.039(4) Uani 0.0992 1 d D . P A 2
H3BA H 0.121205 0.739071 0.794526 0.047 Uiso 0.0992 1 calc R U P A 2
C3C C -0.3699(4) 0.7108(2) 0.88028(12) 0.0293(5) Uani 0.9008 1 d D . P B 1
H3C H -0.446442 0.778586 0.894010 0.035 Uiso 0.9008 1 calc R U P B 1
C4A C 1.0416(3) 0.82620(19) 0.49625(9) 0.0342(4) Uani 1 1 d . . . . .
H4A H 1.017380 0.896752 0.468913 0.041 Uiso 1 1 calc R U . . .
C4B C 0.035(2) 0.5607(16) 0.8033(8) 0.034(4) Uani 0.0992 1 d D . P A 2
C4C C -0.4220(3) 0.5907(2) 0.89529(9) 0.0287(4) Uani 0.9008 1 d D . P B 1
C5A C 0.9014(3) 0.79985(19) 0.53918(9) 0.0322(4) Uani 1 1 d . . . . .
H5A H 0.785655 0.851959 0.541421 0.039 Uiso 1 1 calc R U . . .
C5B C -0.111(5) 0.484(2) 0.8256(19) 0.035(6) Uani 0.0992 1 d D . P A 2
H5B H -0.108545 0.397840 0.816422 0.041 Uiso 0.0992 1 calc R U P A 2
C5C C -0.3097(4) 0.4907(2) 0.87575(13) 0.0300(5) Uani 0.9008 1 d D . P B 1
H5C H -0.344261 0.408492 0.886730 0.036 Uiso 0.9008 1 calc R U P B 1
C6A C 0.7843(3) 0.66436(18) 0.62546(9) 0.0277(4) Uani 1 1 d . . . . .
C6B C -0.259(4) 0.5309(19) 0.8608(11) 0.035(5) Uani 0.0992 1 d D . P A 2
H6B H -0.352213 0.476904 0.878361 0.042 Uiso 0.0992 1 calc R U P A 2
C6C C -0.1477(5) 0.5121(2) 0.84030(18) 0.0269(6) Uani 0.9008 1 d D . P B 1
H6C H -0.073487 0.443683 0.826198 0.032 Uiso 0.9008 1 calc R U P B 1
C7A C 0.7384(3) 0.54170(18) 0.63919(9) 0.0306(4) Uani 1 1 d . . . . .
H7A H 0.806988 0.475741 0.620400 0.037 Uiso 1 1 calc R U . . .
C7B C -0.416(3) 0.7201(18) 0.9085(11) 0.051(5) Uani 0.0992 1 d D . P A 2
C7C C 0.0854(3) 0.6560(2) 0.78843(11) 0.0278(5) Uani 0.9008 1 d D . P B 1
C8A C 0.5924(3) 0.51698(19) 0.68039(9) 0.0316(4) Uani 1 1 d . . . . .
H8A H 0.563164 0.433039 0.689495 0.038 Uiso 1 1 calc R U . . .
C9A C 0.5379(3) 0.72359(19) 0.69625(9) 0.0316(4) Uani 1 1 d . . . . .
H9A H 0.468946 0.787493 0.716531 0.038 Uiso 1 1 calc R U . . .
C10A C 0.6825(3) 0.75689(18) 0.65609(9) 0.0306(4) Uani 1 1 d . . . . .
H10A H 0.712191 0.841709 0.649399 0.037 Uiso 1 1 calc R U . . .

loop_
_atom_site_aniso_label
_atom_site_aniso_U_11
_atom_site_aniso_U_22
_atom_site_aniso_U_33
_atom_site_aniso_U_23
_atom_site_aniso_U_13
_atom_site_aniso_U_12
O1B 0.064(16) 0.069(10) 0.082(19) -0.018(12) 0.026(15) -0.012(10)
O1C 0.0357(10) 0.0265(8) 0.0477(13) -0.0011(8) 0.0190(10) -0.0006(7)
O2B 0.044(10) 0.052(12) 0.070(13) -0.008(13) 0.034(9) -0.013(10)
O2C 0.0311(8) 0.0438(10) 0.0445(10) -0.0019(9) 0.0201(7) -0.0014(8)
O3B 0.076(13) 0.118(16) 0.065(14) -0.016(14) 0.044(11) 0.012(12)
O3C 0.0330(8) 0.0319(8) 0.0504(9) 0.0021(7) 0.0193(7) -0.0020(6)
O4B 0.052(9) 0.086(10) 0.060(11) -0.014(9) 0.007(8) 0.039(8)
O4C 0.0271(9) 0.0332(11) 0.0400(10) -0.0013(10) 0.0171(7) 0.0007(9)
N1A 0.0308(8) 0.0483(10) 0.0317(9) 0.0026(7) 0.0104(7) 0.0003(7)
N2A 0.0254(8) 0.0370(9) 0.0288(8) 0.0022(7) 0.0062(6) -0.0006(7)
C1A 0.0227(8) 0.0358(10) 0.0262(9) -0.0013(8) 0.0035(7) -0.0015(7)
C1B 0.032(9) 0.062(9) 0.030(10) -0.001(8) 0.008(8) 0.009(8)
C1C 0.0225(10) 0.0307(11) 0.0267(10) -0.0023(8) 0.0054(8) -0.0004(8)
C2A 0.0294(10) 0.0394(11) 0.0361(10) 0.0048(9) 0.0073(8) 0.0036(8)
C2B 0.036(13) 0.066(10) 0.028(11) -0.006(9) 0.002(10) 0.002(8)
C2C 0.0262(15) 0.0280(11) 0.0286(12) -0.0027(9) 0.0039(12) -0.0002(9)
C3A 0.0282(10) 0.0475(12) 0.0397(11) 0.0018(9) 0.0106(8) 0.0065(9)
C3B 0.024(10) 0.061(9) 0.034(12) 0.005(9) 0.006(8) 0.004(8)
C3C 0.0257(12) 0.0324(11) 0.0306(13) -0.0043(9) 0.0070(10) 0.0020(9)
C4A 0.0325(10) 0.0401(11) 0.0305(10) 0.0051(8) 0.0053(8) -0.0003(8)
C4B 0.020(7) 0.060(9) 0.024(9) -0.003(7) 0.009(6) -0.006(7)
C4C 0.0227(9) 0.0387(11) 0.0257(10) -0.0026(8) 0.0075(8) -0.0012(8)
C5A 0.0262(9) 0.0386(10) 0.0324(10) 0.0016(8) 0.0054(7) 0.0033(8)
C5B 0.017(10) 0.055(11) 0.033(16) -0.003(11) 0.010(8) -0.005(9)
C5C 0.0284(13) 0.0299(11) 0.0323(15) -0.0008(10) 0.0062(9) -0.0022(10)
C6A 0.0212(8) 0.0359(10) 0.0261(9) 0.0016(7) 0.0032(7) -0.0004(7)
C6B 0.030(13) 0.061(9) 0.016(11) -0.003(10) 0.012(8) 0.007(9)
C6C 0.0256(17) 0.0282(12) 0.0278(19) -0.0019(11) 0.0067(10) 0.0010(10)
C7A 0.0266(9) 0.0330(10) 0.0329(10) 0.0003(8) 0.0066(7) 0.0027(7)
C7B 0.047(11) 0.085(11) 0.020(11) -0.008(9) -0.002(8) 0.031(8)
C7C 0.0233(11) 0.0316(12) 0.0293(12) -0.0005(9) 0.0070(9) -0.0013(9)
C8A 0.0293(9) 0.0328(10) 0.0332(10) 0.0022(8) 0.0055(7) -0.0010(8)
C9A 0.0278(9) 0.0368(11) 0.0313(10) -0.0016(8) 0.0085(7) 0.0012(8)
C10A 0.0280(9) 0.0319(10) 0.0328(10) 0.0007(8) 0.0069(7) -0.0013(8)

loop_
_atom_type_symbol
_atom_type_description
_atom_type_scat_dispersion_real
_atom_type_scat_dispersion_imag
_atom_type_scat_source
C C 0.0181 0.0091 'International Tables Vol C Tables 4.2.6.8 and 6.1.1.4'
H H 0.0000 0.0000 'International Tables Vol C Tables 4.2.6.8 and 6.1.1.4'
N N 0.0311 0.0180 'International Tables Vol C Tables 4.2.6.8 and 6.1.1.4'
O O 0.0492 0.0322 'International Tables Vol C Tables 4.2.6.8 and 6.1.1.4'

loop_
_citation_id
_citation_doi
_citation_year
1 10.26434/chemrxiv-2024-40s32 2024

loop_
_geom_angle_atom_site_label_1
_geom_angle_atom_site_label_2
_geom_angle_atom_site_label_3
_geom_angle
_geom_angle_site_symmetry_1
_geom_angle_site_symmetry_3
_geom_angle_publ_flag
C2B O1B H1B 109.5 . . ?
C2C O1C H1C 104.5(18) . . ?
C4B O2B H2B 109.5 . . ?
C4C O2C H2C 107(2) . . ?
C7B O3B H3B 109.5 . . ?
C7C O4C H4C 111.9(18) . . ?
C4A N1A C3A 116.84(17) . . ?
C9A N2A C8A 117.61(16) . . ?
C2A C1A C6A 121.66(17) . . ?
C5A C1A C2A 117.58(17) . . ?
C5A C1A C6A 120.75(17) . . ?
C2B C1B C6B 118.5(15) . . ?
C2B C1B C7B 117.3(15) . . ?
C6B C1B C7B 124.1(16) . . ?
C2C C1C C7C 120.3(2) . . ?
C6C C1C C2C 117.9(2) . . ?
C6C C1C C7C 121.8(2) . . ?
C1A C2A H2A 120.6 . . ?
C3A C2A C1A 118.75(19) . . ?
C3A C2A H2A 120.6 . . ?
O1B C2B C1B 116.0(17) . . ?
O1B C2B C3B 122.7(18) . . ?
C3B C2B C1B 120.9(16) . . ?
O1C C2C C1C 121.7(2) . . ?
O1C C2C C3C 117.5(2) . . ?
C3C C2C C1C 120.7(2) . . ?
N1A C3A C2A 123.87(19) . . ?
N1A C3A H3A 118.1 . . ?
C2A C3A H3A 118.1 . . ?
C2B C3B H3BA 120.1 . . ?
C4B C3B C2B 119.9(17) . . ?
C4B C3B H3BA 120.1 . . ?
C2C C3C H3C 120.0 . . ?
C4C C3C C2C 119.9(2) . . ?
C4C C3C H3C 120.0 . . ?
N1A C4A H4A 118.1 . . ?
N1A C4A C5A 123.80(19) . . ?
C5A C4A H4A 118.1 . . ?
O2B C4B C3B 125.5(16) . . ?
O2B C4B C5B 113.9(16) . . ?
C3B C4B C5B 120.5(15) . . ?
O2C C4C C3C 122.3(2) . . ?
O2C C4C C5C 117.3(2) . . ?
C3C C4C C5C 120.5(2) . . ?
C1A C5A H5A 120.4 . . ?
C4A C5A C1A 119.14(18) . . ?
C4A C5A H5A 120.4 . . ?
C4B C5B H5B 119.6 . . ?
C6B C5B C4B 120.9(19) . . ?
C6B C5B H5B 119.6 . . ?
C4C C5C H5C 120.3 . . ?
C6C C5C C4C 119.4(2) . . ?
C6C C5C H5C 120.3 . . ?
C7A C6A C1A 121.67(17) . . ?
C7A C6A C10A 117.44(17) . . ?
C10A C6A C1A 120.87(17) . . ?
C1B C6B H6B 120.4 . . ?
C5B C6B C1B 119.3(18) . . ?
C5B C6B H6B 120.4 . . ?
C1C C6C H6C 119.2 . . ?
C5C C6C C1C 121.6(2) . . ?
C5C C6C H6C 119.2 . . ?
C6A C7A H7A 120.3 . . ?
C8A C7A C6A 119.41(18) . . ?
C8A C7A H7A 120.3 . . ?
O3B C7B C1B 112.9(16) . . ?
O4B C7B O3B 120(2) . . ?
O4B C7B C1B 126.8(18) . . ?
O3C C7C O4C 122.9(2) . . ?
O3C C7C C1C 122.3(2) . . ?
O4C C7C C1C 114.79(19) . . ?
N2A C8A C7A 122.95(18) . . ?
N2A C8A H8A 118.5 . . ?
C7A C8A H8A 118.5 . . ?
N2A C9A H9A 118.3 . . ?
N2A C9A C10A 123.38(18) . . ?
C10A C9A H9A 118.3 . . ?
C6A C10A H10A 120.4 . . ?
C9A C10A C6A 119.15(18) . . ?
C9A C10A H10A 120.4 . . ?

loop_
_geom_bond_atom_site_label_1
_geom_bond_atom_site_label_2
_geom_bond_distance
_geom_bond_site_symmetry_2
_geom_bond_publ_flag
O1B H1B 0.8400 . ?
O1B C2B 1.357(17) . ?
O1C H1C 0.866(18) . ?
O1C C2C 1.353(3) . ?
O2B H2B 0.8400 . ?
O2B C4B 1.344(16) . ?
O2C H2C 0.857(18) . ?
O2C C4C 1.348(3) . ?
O3B H3B 0.8400 . ?
O3B C7B 1.319(18) . ?
O3C C7C 1.236(3) . ?
O4B C7B 1.219(17) . ?
O4C H4C 0.881(17) . ?
O4C C7C 1.318(3) . ?
N1A C3A 1.335(3) . ?
N1A C4A 1.335(3) . ?
N2A C8A 1.340(3) . ?
N2A C9A 1.336(3) . ?
C1A C2A 1.398(3) . ?
C1A C5A 1.388(3) . ?
C1A C6A 1.485(2) . ?
C1B C2B 1.401(17) . ?
C1B C6B 1.416(17) . ?
C1B C7B 1.459(16) . ?
C1C C2C 1.407(3) . ?
C1C C6C 1.403(3) . ?
C1C C7C 1.468(3) . ?
C2A H2A 0.9500 . ?
C2A C3A 1.384(3) . ?
C2B C3B 1.378(17) . ?
C2C C3C 1.391(3) . ?
C3A H3A 0.9500 . ?
C3B H3BA 0.9500 . ?
C3B C4B 1.372(17) . ?
C3C H3C 0.9500 . ?
C3C C4C 1.386(3) . ?
C4A H4A 0.9500 . ?
C4A C5A 1.382(3) . ?
C4B C5B 1.382(18) . ?
C4C C5C 1.395(3) . ?
C5A H5A 0.9500 . ?
C5B H5B 0.9500 . ?
C5B C6B 1.377(17) . ?
C5C H5C 0.9500 . ?
C5C C6C 1.381(4) . ?
C6A C7A 1.395(3) . ?
C6A C10A 1.395(3) . ?
C6B H6B 0.9500 . ?
C6C H6C 0.9500 . ?
C7A H7A 0.9500 . ?
C7A C8A 1.383(3) . ?
C8A H8A 0.9500 . ?
C9A H9A 0.9500 . ?
C9A C10A 1.381(3) . ?
C10A H10A 0.9500 . ?

loop_
_geom_torsion_atom_site_label_1
_geom_torsion_atom_site_label_2
_geom_torsion_atom_site_label_3
_geom_torsion_atom_site_label_4
_geom_torsion
_geom_torsion_site_symmetry_1
_geom_torsion_site_symmetry_2
_geom_torsion_site_symmetry_3
_geom_torsion_site_symmetry_4
_geom_torsion_publ_flag
O1B C2B C3B C4B 170(3) . . . . ?
O1C C2C C3C C4C -179.9(2) . . . . ?
O2B C4B C5B C6B 179(3) . . . . ?
O2C C4C C5C C6C 179.6(3) . . . . ?
N1A C4A C5A C1A -0.9(3) . . . . ?
N2A C9A C10A C6A 0.5(3) . . . . ?
C1A C2A C3A N1A -0.9(3) . . . . ?
C1A C6A C7A C8A -176.88(16) . . . . ?
C1A C6A C10A C9A 176.51(16) . . . . ?
C1B C2B C3B C4B -2(4) . . . . ?
C1C C2C C3C C4C -0.2(4) . . . . ?
C2A C1A C5A C4A -0.3(3) . . . . ?
C2A C1A C6A C7A -34.4(3) . . . . ?
C2A C1A C6A C10A 146.92(19) . . . . ?
C2B C1B C6B C5B -3(4) . . . . ?
C2B C1B C7B O3B 172(2) . . . . ?
C2B C1B C7B O4B -1(4) . . . . ?
C2B C3B C4B O2B 179(3) . . . . ?
C2B C3B C4B C5B 3(4) . . . . ?
C2C C1C C6C C5C -1.2(5) . . . . ?
C2C C1C C7C O3C -0.9(3) . . . . ?
C2C C1C C7C O4C 179.1(2) . . . . ?
C2C C3C C4C O2C 179.7(2) . . . . ?
C2C C3C C4C C5C 0.5(3) . . . . ?
C3A N1A C4A C5A 1.1(3) . . . . ?
C3B C4B C5B C6B -5(5) . . . . ?
C3C C4C C5C C6C -1.1(4) . . . . ?
C4A N1A C3A C2A -0.2(3) . . . . ?
C4B C5B C6B C1B 4(5) . . . . ?
C4C C5C C6C C1C 1.4(5) . . . . ?
C5A C1A C2A C3A 1.1(3) . . . . ?
C5A C1A C6A C7A 144.86(19) . . . . ?
C5A C1A C6A C10A -33.8(3) . . . . ?
C6A C1A C2A C3A -179.53(18) . . . . ?
C6A C1A C5A C4A -179.63(17) . . . . ?
C6A C7A C8A N2A 0.3(3) . . . . ?
C6B C1B C2B O1B -171(3) . . . . ?
C6B C1B C2B C3B 2(4) . . . . ?
C6B C1B C7B O3B -13(3) . . . . ?
C6B C1B C7B O4B 175(2) . . . . ?
C6C C1C C2C O1C -179.7(3) . . . . ?
C6C C1C C2C C3C 0.5(4) . . . . ?
C6C C1C C7C O3C 179.6(3) . . . . ?
C6C C1C C7C O4C -0.4(4) . . . . ?
C7A C6A C10A C9A -2.2(3) . . . . ?
C7B C1B C2B O1B 5(4) . . . . ?
C7B C1B C2B C3B 178(2) . . . . ?
C7B C1B C6B C5B -178(3) . . . . ?
C7C C1C C2C O1C 0.7(4) . . . . ?
C7C C1C C2C C3C -179.0(2) . . . . ?
C7C C1C C6C C5C 178.3(3) . . . . ?
C8A N2A C9A C10A 1.6(3) . . . . ?
C9A N2A C8A C7A -2.0(3) . . . . ?
C10A C6A C7A C8A 1.8(3) . . . . ?
